data_7028926
loop_
_publ_author_name
'Bolli, Christoph'
'Gellhaar, Jorit'
'Jenne, Carsten'
'Ke\&sler, Mathias'
'Scherer, Harald'
'Seeger, Helene'
'Uzun, Rabiya'

_publ_section_title
;
 Bis(triphenyl-\l(5)-phosphanylidene)ammonium fluoride: a reactive
 fluoride source to access the hypervalent silicates [MenSiF5-n](-) (n =
 0-3).
;
_journal_issue 11
_journal_name_full 'Dalton transactions (Cambridge, England : 2003)'
_journal_page_first 4326
_journal_page_last 4334
_journal_paper_doi 10.1039/c3dt52617h
_journal_volume 43
_journal_year 2014
_chemical_formula_moiety '2(C36 H30 N P2), F6 Si, 6(C H4 O)'
_chemical_formula_sum 'C78 H84 F6 N2 O6 P4 Si'
_chemical_formula_weight 1411.44
_chemical_name_systematic
;
 ?
;
_space_group_IT_number 14
_symmetry_cell_setting monoclinic
_symmetry_space_group_name_Hall '-P 2ybc'
_symmetry_space_group_name_H-M 'P 1 21/c 1'
_atom_sites_solution_hydrogens geom
_atom_sites_solution_primary direct
_atom_sites_solution_secondary difmap
_audit_creation_method SHELXL-97
_cell_angle_alpha 90.00
_cell_angle_beta 91.74(3)
_cell_angle_gamma 90.00
_cell_formula_units_Z 2
_cell_length_a 11.131(2)
_cell_length_b 12.139(2)
_cell_length_c 26.696(5)
_cell_measurement_reflns_used 3183
_cell_measurement_temperature 123(2)
_cell_measurement_theta_max 27.50
_cell_measurement_theta_min 1.83
_cell_volume 3605.5(11)
_computing_cell_refinement 'CrystalClear (Rigaku Inc., 2007)'
_computing_data_collection 'CrystalClear (Rigaku Inc., 2007)'
_computing_data_reduction 'CrystalClear (Rigaku Inc., 2007)'
_computing_molecular_graphics Diamond
_computing_publication_material 'SHELXL-97 (Sheldrick, 1997)'
_computing_structure_refinement 'SHELXL-97 (Sheldrick, 1997)'
_computing_structure_solution 'SHELXS-97 (Sheldrick, 1997)'
_diffrn_ambient_temperature 123(2)
_diffrn_detector_area_resol_mean 10.0000
_diffrn_measured_fraction_theta_full 0.996
_diffrn_measured_fraction_theta_max 0.996
_diffrn_measurement_device_type 'Rigaku R-AXIS Spider'
_diffrn_measurement_method dtprofit.ref
_diffrn_radiation_detector RX
_diffrn_radiation_monochromator graphite
_diffrn_radiation_source 'sealed tube'
_diffrn_radiation_type MoK\a
_diffrn_radiation_wavelength 0.71073
_diffrn_reflns_av_R_equivalents 0.0494
_diffrn_reflns_av_sigmaI/netI 0.0449
_diffrn_reflns_limit_h_max 14
_diffrn_reflns_limit_h_min -14
_diffrn_reflns_limit_k_max 15
_diffrn_reflns_limit_k_min -15
_diffrn_reflns_limit_l_max 33
_diffrn_reflns_limit_l_min -34
_diffrn_reflns_number 28032
_diffrn_reflns_theta_full 27.50
_diffrn_reflns_theta_max 27.50
_diffrn_reflns_theta_min 1.83
_exptl_absorpt_coefficient_mu 0.191
_exptl_absorpt_correction_T_max 0.9574
_exptl_absorpt_correction_T_min 0.9275
_exptl_absorpt_correction_type multi-scan
_exptl_absorpt_process_details
;
March 2001 T Higashi
;
_exptl_crystal_colour Colorless
_exptl_crystal_density_diffrn 1.300
_exptl_crystal_density_method 'not measured'
_exptl_crystal_description Block
_exptl_crystal_F_000 1484
_exptl_crystal_size_max 0.40
_exptl_crystal_size_mid 0.25
_exptl_crystal_size_min 0.23
_refine_diff_density_max 0.307
_refine_diff_density_min -0.370
_refine_diff_density_rms 0.053
_refine_ls_extinction_method none
_refine_ls_goodness_of_fit_ref 1.107
_refine_ls_hydrogen_treatment mixed
_refine_ls_matrix_type full
_refine_ls_number_parameters 453
_refine_ls_number_reflns 8259
_refine_ls_number_restraints 3
_refine_ls_restrained_S_all 1.107
_refine_ls_R_factor_all 0.0641
_refine_ls_R_factor_gt 0.0516
_refine_ls_shift/su_max 0.001
_refine_ls_shift/su_mean 0.000
_refine_ls_structure_factor_coef Fsqd
_refine_ls_weighting_details 'calc w=1/[\s^2^(Fo^2^)+(0.0375P)^2^+2.4597P] where P=(Fo^2^+2Fc^2^)/3'
_refine_ls_weighting_scheme calc
_refine_ls_wR_factor_gt 0.1117
_refine_ls_wR_factor_ref 0.1190
_reflns_number_gt 7019
_reflns_number_total 8259
_reflns_threshold_expression >2sigma(I)
_cod_data_source_file c3dt52617h.txt
_cod_data_source_block ck-ru-08
_cod_original_cell_volume 3605.4(12)
_cod_original_sg_symbol_H-M P21/c
_cod_database_code 7028926

loop_
_symmetry_equiv_pos_as_xyz
'x, y, z'
'-x, y+1/2, -z+1/2'
'-x, -y, -z'
'x, -y-1/2, z-1/2'

loop_
_atom_site_label
_atom_site_type_symbol
_atom_site_fract_x
_atom_site_fract_y
_atom_site_fract_z
_atom_site_U_iso_or_equiv
_atom_site_adp_type
_atom_site_occupancy
_atom_site_symmetry_multiplicity
_atom_site_calc_flag
_atom_site_refinement_flags
Si1 Si 1.0000 0.0000 0.0000 0.0466(3) Uani 1 2 d S
F1 F 0.89228(15) -0.07366(15) 0.02688(6) 0.0564(5) Uani 1 1 d .
F2 F 1.06113(15) 0.03049(15) 0.05712(5) 0.0561(5) Uani 1 1 d .
F3 F 1.08868(15) -0.11383(14) -0.00243(6) 0.0556(5) Uani 1 1 d .
P1 P 0.50268(4) 0.03668(4) 0.329329(17) 0.01781(11) Uani 1 1 d .
P2 P 0.74572(4) 0.04841(4) 0.286730(17) 0.01745(11) Uani 1 1 d .
N1 N 0.60861(14) 0.07657(13) 0.29549(6) 0.0202(3) Uani 1 1 d .
C1 C 0.43913(17) 0.15421(15) 0.36030(7) 0.0190(4) Uani 1 1 d .
C2 C 0.46690(19) 0.25988(16) 0.34361(7) 0.0241(4) Uani 1 1 d .
H2 H 0.5216 0.2694 0.3173 0.0343(12) Uiso 1 1 calc R
C3 C 0.4143(2) 0.35124(17) 0.36550(8) 0.0291(5) Uani 1 1 d .
H3 H 0.4334 0.4232 0.3542 0.0343(12) Uiso 1 1 calc R
C4 C 0.3339(2) 0.33759(18) 0.40387(7) 0.0279(5) Uani 1 1 d .
H4 H 0.2979 0.4000 0.4187 0.0343(12) Uiso 1 1 calc R
C5 C 0.30666(19) 0.23247(18) 0.42032(7) 0.0272(4) Uani 1 1 d .
H5 H 0.2515 0.2233 0.4464 0.0343(12) Uiso 1 1 calc R
C6 C 0.35886(18) 0.14065(17) 0.39914(7) 0.0243(4) Uani 1 1 d .
H6 H 0.3403 0.0690 0.4109 0.0343(12) Uiso 1 1 calc R
C7 C 0.54687(18) -0.06286(16) 0.37585(7) 0.0217(4) Uani 1 1 d .
C8 C 0.54897(19) -0.17503(17) 0.36314(8) 0.0250(4) Uani 1 1 d .
H8 H 0.5163 -0.1987 0.3317 0.0343(12) Uiso 1 1 calc R
C9 C 0.5987(2) -0.25149(18) 0.39640(8) 0.0328(5) Uani 1 1 d .
H9 H 0.5999 -0.3274 0.3878 0.0343(12) Uiso 1 1 calc R
C10 C 0.6463(3) -0.2166(2) 0.44205(9) 0.0447(6) Uani 1 1 d .
H10 H 0.6809 -0.2688 0.4647 0.0343(12) Uiso 1 1 calc R
C11 C 0.6442(3) -0.1055(2) 0.45515(9) 0.0447(6) Uani 1 1 d .
H11 H 0.6764 -0.0823 0.4868 0.0343(12) Uiso 1 1 calc R
C12 C 0.5950(2) -0.02881(18) 0.42199(8) 0.0310(5) Uani 1 1 d .
H12 H 0.5942 0.0470 0.4308 0.0343(12) Uiso 1 1 calc R
C13 C 0.38455(17) -0.02269(15) 0.29031(7) 0.0202(4) Uani 1 1 d .
C14 C 0.39650(19) -0.02506(16) 0.23851(7) 0.0241(4) Uani 1 1 d .
H14 H 0.4687 0.0003 0.2243 0.0343(12) Uiso 1 1 calc R
C15 C 0.3032(2) -0.06437(18) 0.20740(8) 0.0285(5) Uani 1 1 d .
H15 H 0.3117 -0.0661 0.1721 0.0343(12) Uiso 1 1 calc R
C16 C 0.1978(2) -0.10097(17) 0.22850(9) 0.0302(5) Uani 1 1 d .
H16 H 0.1339 -0.1276 0.2074 0.0343(12) Uiso 1 1 calc R
C17 C 0.1851(2) -0.09902(18) 0.27987(9) 0.0312(5) Uani 1 1 d .
H17 H 0.1127 -0.1243 0.2939 0.0343(12) Uiso 1 1 calc R
C18 C 0.27804(19) -0.06023(17) 0.31111(8) 0.0266(4) Uani 1 1 d .
H18 H 0.2693 -0.0592 0.3464 0.0343(12) Uiso 1 1 calc R
C19 C 0.84395(17) 0.13557(15) 0.32370(7) 0.0195(4) Uani 1 1 d .
C20 C 0.96522(18) 0.14610(17) 0.31254(7) 0.0247(4) Uani 1 1 d .
H20 H 0.9958 0.1088 0.2844 0.0343(12) Uiso 1 1 calc R
C21 C 1.04147(19) 0.21090(18) 0.34245(8) 0.0285(4) Uani 1 1 d .
H21 H 1.1240 0.2174 0.3349 0.0343(12) Uiso 1 1 calc R
C22 C 0.9964(2) 0.26612(17) 0.38352(8) 0.0277(4) Uani 1 1 d .
H22 H 1.0484 0.3100 0.4041 0.0343(12) Uiso 1 1 calc R
C23 C 0.8760(2) 0.25733(17) 0.39443(8) 0.0276(4) Uani 1 1 d .
H23 H 0.8454 0.2958 0.4223 0.0343(12) Uiso 1 1 calc R
C24 C 0.79973(19) 0.19227(16) 0.36469(7) 0.0240(4) Uani 1 1 d .
H24 H 0.7172 0.1864 0.3723 0.0343(12) Uiso 1 1 calc R
C25 C 0.77334(17) 0.07053(15) 0.22165(7) 0.0194(4) Uani 1 1 d .
C26 C 0.86861(18) 0.01755(17) 0.19818(7) 0.0228(4) Uani 1 1 d .
H26 H 0.9193 -0.0316 0.2167 0.0343(12) Uiso 1 1 calc R
C27 C 0.88873(19) 0.03681(17) 0.14807(8) 0.0259(4) Uani 1 1 d .
H27 H 0.9534 0.0010 0.1323 0.0343(12) Uiso 1 1 calc R
C28 C 0.8148(2) 0.10816(18) 0.12084(8) 0.0291(5) Uani 1 1 d .
H28 H 0.8288 0.1212 0.0864 0.0343(12) Uiso 1 1 calc R
C29 C 0.7203(2) 0.16068(19) 0.14379(8) 0.0330(5) Uani 1 1 d .
H29 H 0.6697 0.2095 0.1250 0.0343(12) Uiso 1 1 calc R
C30 C 0.69969(19) 0.14196(17) 0.19413(7) 0.0262(4) Uani 1 1 d .
H30 H 0.6351 0.1781 0.2098 0.0343(12) Uiso 1 1 calc R
C31 C 0.79025(17) -0.09150(15) 0.30002(7) 0.0204(4) Uani 1 1 d .
C32 C 0.75006(18) -0.17447(17) 0.26713(7) 0.0241(4) Uani 1 1 d .
H32 H 0.7027 -0.1561 0.2381 0.0343(12) Uiso 1 1 calc R
C33 C 0.7795(2) -0.28346(18) 0.27691(8) 0.0297(5) Uani 1 1 d .
H33 H 0.7531 -0.3397 0.2544 0.0343(12) Uiso 1 1 calc R
C34 C 0.8476(2) -0.31024(18) 0.31950(9) 0.0320(5) Uani 1 1 d .
H34 H 0.8666 -0.3852 0.3263 0.0343(12) Uiso 1 1 calc R
C35 C 0.8882(2) -0.22893(19) 0.35218(9) 0.0320(5) Uani 1 1 d .
H35 H 0.9354 -0.2481 0.3811 0.0343(12) Uiso 1 1 calc R
C36 C 0.85998(18) -0.11906(17) 0.34263(8) 0.0251(4) Uani 1 1 d .
H36 H 0.8879 -0.0631 0.3650 0.0343(12) Uiso 1 1 calc R
O1 O 0.7473(2) 0.0978(2) 0.55608(10) 0.0750(7) Uani 1 1 d D
H100 H 0.8248(18) 0.109(3) 0.5530(15) 0.090 Uiso 1 1 d D
C37 C 0.6806(3) 0.1688(3) 0.52400(11) 0.0669(10) Uani 1 1 d .
H37A H 0.6789 0.2428 0.5387 0.141(7) Uiso 1 1 calc R
H37B H 0.5983 0.1409 0.5197 0.141(7) Uiso 1 1 calc R
H37C H 0.7182 0.1720 0.4913 0.141(7) Uiso 1 1 calc R
O2 O 0.29907(18) -0.00333(17) 0.08218(7) 0.0482(5) Uani 1 1 d D
H200 H 0.2267(18) 0.011(3) 0.0733(12) 0.058 Uiso 1 1 d D
C38 C 0.3647(3) -0.0297(3) 0.03972(11) 0.0533(7) Uani 1 1 d .
H38A H 0.3178 -0.0096 0.0094 0.141(7) Uiso 1 1 calc R
H38B H 0.3813 -0.1089 0.0394 0.141(7) Uiso 1 1 calc R
H38C H 0.4407 0.0111 0.0407 0.141(7) Uiso 1 1 calc R
O3 O 0.9628(3) 0.3132(3) 0.03699(10) 0.0841(8) Uani 1 1 d D
H300 H 0.963(4) 0.249(2) 0.0235(16) 0.101 Uiso 1 1 d D
C39 C 1.0484(5) 0.3560(6) 0.01110(19) 0.156(3) Uani 1 1 d .
H39A H 1.0139 0.3893 -0.0195 0.141(7) Uiso 1 1 calc R
H39B H 1.1055 0.2983 0.0022 0.141(7) Uiso 1 1 calc R
H39C H 1.0902 0.4127 0.0311 0.141(7) Uiso 1 1 calc R

loop_
_atom_site_aniso_label
_atom_site_aniso_U_11
_atom_site_aniso_U_22
_atom_site_aniso_U_33
_atom_site_aniso_U_23
_atom_site_aniso_U_13
_atom_site_aniso_U_12
Si1 0.0516(6) 0.0635(7) 0.0258(4) 0.0237(4) 0.0214(4) 0.0362(5)
F1 0.0563(10) 0.0749(11) 0.0392(8) 0.0280(8) 0.0236(7) 0.0305(9)
F2 0.0571(10) 0.0839(12) 0.0282(7) 0.0163(7) 0.0177(7) 0.0362(9)
F3 0.0611(10) 0.0672(11) 0.0397(8) 0.0227(7) 0.0215(7) 0.0421(9)
P1 0.0187(2) 0.0193(2) 0.0156(2) 0.00037(18) 0.00209(17) 0.00024(19)
P2 0.0180(2) 0.0184(2) 0.0160(2) -0.00115(17) 0.00181(17) 0.00010(19)
N1 0.0192(8) 0.0228(8) 0.0187(7) 0.0019(6) 0.0030(6) 0.0015(7)
C1 0.0208(9) 0.0202(9) 0.0159(8) -0.0021(7) -0.0006(7) 0.0018(8)
C2 0.0279(11) 0.0237(10) 0.0208(9) 0.0003(8) 0.0048(8) 0.0000(8)
C3 0.0398(13) 0.0209(10) 0.0269(10) 0.0011(8) 0.0038(9) 0.0027(9)
C4 0.0317(11) 0.0302(11) 0.0218(9) -0.0054(8) -0.0006(8) 0.0104(9)
C5 0.0259(11) 0.0370(12) 0.0190(9) -0.0029(8) 0.0049(8) 0.0043(9)
C6 0.0252(10) 0.0274(10) 0.0203(9) 0.0022(8) 0.0034(8) -0.0004(8)
C7 0.0221(10) 0.0224(9) 0.0206(9) 0.0043(7) 0.0019(7) 0.0009(8)
C8 0.0267(10) 0.0240(10) 0.0244(10) 0.0025(8) 0.0035(8) -0.0016(9)
C9 0.0407(13) 0.0238(10) 0.0340(12) 0.0080(9) 0.0033(10) 0.0024(10)
C10 0.0668(18) 0.0340(13) 0.0326(12) 0.0109(10) -0.0079(12) 0.0100(13)
C11 0.0701(19) 0.0379(13) 0.0251(11) 0.0042(10) -0.0126(11) 0.0094(13)
C12 0.0421(13) 0.0274(11) 0.0233(10) 0.0007(8) -0.0012(9) 0.0030(10)
C13 0.0200(9) 0.0179(9) 0.0226(9) -0.0011(7) 0.0005(7) 0.0023(7)
C14 0.0242(10) 0.0247(10) 0.0234(9) -0.0053(8) 0.0017(8) 0.0017(8)
C15 0.0319(11) 0.0278(11) 0.0254(10) -0.0088(8) -0.0041(8) 0.0062(9)
C16 0.0256(11) 0.0238(10) 0.0406(12) -0.0102(9) -0.0078(9) 0.0039(9)
C17 0.0229(11) 0.0281(11) 0.0426(13) -0.0036(9) 0.0014(9) -0.0029(9)
C18 0.0254(10) 0.0266(10) 0.0281(10) -0.0009(8) 0.0035(8) -0.0021(9)
C19 0.0207(9) 0.0192(9) 0.0186(9) -0.0002(7) -0.0003(7) -0.0013(8)
C20 0.0237(10) 0.0273(10) 0.0232(9) -0.0038(8) 0.0018(8) 0.0008(8)
C21 0.0232(10) 0.0315(11) 0.0306(11) -0.0016(9) -0.0016(8) -0.0043(9)
C22 0.0331(11) 0.0237(10) 0.0258(10) -0.0008(8) -0.0075(8) -0.0042(9)
C23 0.0355(12) 0.0249(10) 0.0223(10) -0.0063(8) -0.0005(9) 0.0006(9)
C24 0.0255(10) 0.0232(10) 0.0233(9) -0.0015(8) 0.0023(8) 0.0000(8)
C25 0.0213(9) 0.0190(9) 0.0181(9) -0.0015(7) 0.0023(7) -0.0035(8)
C26 0.0217(10) 0.0246(10) 0.0223(9) -0.0025(8) 0.0023(8) 0.0000(8)
C27 0.0263(10) 0.0258(10) 0.0260(10) -0.0069(8) 0.0087(8) -0.0035(9)
C28 0.0389(12) 0.0299(11) 0.0189(9) 0.0010(8) 0.0077(9) -0.0022(10)
C29 0.0416(13) 0.0353(12) 0.0225(10) 0.0067(9) 0.0050(9) 0.0095(10)
C30 0.0296(11) 0.0280(10) 0.0213(9) 0.0019(8) 0.0054(8) 0.0064(9)
C31 0.0205(9) 0.0195(9) 0.0213(9) 0.0006(7) 0.0036(7) 0.0004(8)
C32 0.0259(10) 0.0233(10) 0.0230(9) -0.0005(8) 0.0004(8) -0.0023(8)
C33 0.0338(12) 0.0230(10) 0.0324(11) -0.0050(8) 0.0027(9) -0.0044(9)
C34 0.0343(12) 0.0199(10) 0.0419(12) 0.0021(9) 0.0029(10) 0.0049(9)
C35 0.0308(12) 0.0304(11) 0.0345(12) 0.0052(9) -0.0048(9) 0.0056(10)
C36 0.0249(10) 0.0255(10) 0.0247(10) -0.0022(8) -0.0012(8) 0.0003(9)
O1 0.0879(18) 0.0564(14) 0.0826(17) 0.0193(12) 0.0339(15) -0.0120(14)
C37 0.098(3) 0.062(2) 0.0414(16) -0.0094(15) 0.0192(17) -0.022(2)
O2 0.0524(12) 0.0548(12) 0.0376(10) -0.0057(9) 0.0059(9) -0.0158(10)
C38 0.0593(18) 0.0575(18) 0.0430(15) -0.0058(13) 0.0039(13) 0.0091(15)
O3 0.0833(19) 0.106(2) 0.0635(16) -0.0047(15) 0.0083(14) 0.0308(18)
C39 0.102(4) 0.272(8) 0.095(4) -0.093(5) 0.036(3) -0.075(5)

loop_
_atom_type_symbol
_atom_type_description
_atom_type_scat_dispersion_real
_atom_type_scat_dispersion_imag
_atom_type_scat_source
C C 0.0033 0.0016 'International Tables Vol C Tables 4.2.6.8 and 6.1.1.4'
H H 0.0000 0.0000 'International Tables Vol C Tables 4.2.6.8 and 6.1.1.4'
N N 0.0061 0.0033 'International Tables Vol C Tables 4.2.6.8 and 6.1.1.4'
Si Si 0.0817 0.0704 'International Tables Vol C Tables 4.2.6.8 and 6.1.1.4'
P P 0.1023 0.0942 'International Tables Vol C Tables 4.2.6.8 and 6.1.1.4'
O O 0.0106 0.0060 'International Tables Vol C Tables 4.2.6.8 and 6.1.1.4'
F F 0.0171 0.0103 'International Tables Vol C Tables 4.2.6.8 and 6.1.1.4'

loop_
_geom_angle_atom_site_label_1
_geom_angle_atom_site_label_2
_geom_angle_atom_site_label_3
_geom_angle
_geom_angle_site_symmetry_1
_geom_angle_site_symmetry_3
F1 Si1 F1 180.00(14) 3_755 .
F1 Si1 F2 90.24(8) 3_755 3_755
F1 Si1 F2 89.76(8) . 3_755
F1 Si1 F2 89.76(8) 3_755 .
F1 Si1 F2 90.24(8) . .
F2 Si1 F2 180.00(13) 3_755 .
F1 Si1 F3 89.63(8) 3_755 .
F1 Si1 F3 90.37(8) . .
F2 Si1 F3 90.34(8) 3_755 .
F2 Si1 F3 89.66(8) . .
F1 Si1 F3 90.37(8) 3_755 3_755
F1 Si1 F3 89.63(8) . 3_755
F2 Si1 F3 89.66(8) 3_755 3_755
F2 Si1 F3 90.34(8) . 3_755
F3 Si1 F3 180.00(13) . 3_755
N1 P1 C7 114.11(9) . .
N1 P1 C13 109.59(9) . .
C7 P1 C13 108.13(9) . .
N1 P1 C1 109.21(9) . .
C7 P1 C1 108.60(9) . .
C13 P1 C1 106.96(9) . .
N1 P2 C25 107.70(9) . .
N1 P2 C19 111.35(9) . .
C25 P2 C19 108.95(9) . .
N1 P2 C31 115.71(9) . .
C25 P2 C31 106.13(9) . .
C19 P2 C31 106.73(9) . .
P1 N1 P2 138.94(11) . .
C2 C1 C6 119.83(18) . .
C2 C1 P1 119.13(14) . .
C6 C1 P1 120.98(15) . .
C3 C2 C1 119.91(18) . .
C3 C2 H2 120.0 . .
C1 C2 H2 120.0 . .
C4 C3 C2 120.2(2) . .
C4 C3 H3 119.9 . .
C2 C3 H3 119.9 . .
C5 C4 C3 119.68(19) . .
C5 C4 H4 120.2 . .
C3 C4 H4 120.2 . .
C6 C5 C4 120.85(19) . .
C6 C5 H5 119.6 . .
C4 C5 H5 119.6 . .
C5 C6 C1 119.54(19) . .
C5 C6 H6 120.2 . .
C1 C6 H6 120.2 . .
C12 C7 C8 119.58(19) . .
C12 C7 P1 120.26(16) . .
C8 C7 P1 119.54(15) . .
C9 C8 C7 120.2(2) . .
C9 C8 H8 119.9 . .
C7 C8 H8 119.9 . .
C10 C9 C8 119.6(2) . .
C10 C9 H9 120.2 . .
C8 C9 H9 120.2 . .
C9 C10 C11 120.6(2) . .
C9 C10 H10 119.7 . .
C11 C10 H10 119.7 . .
C12 C11 C10 119.9(2) . .
C12 C11 H11 120.0 . .
C10 C11 H11 120.0 . .
C11 C12 C7 120.0(2) . .
C11 C12 H12 120.0 . .
C7 C12 H12 120.0 . .
C14 C13 C18 119.62(19) . .
C14 C13 P1 119.45(15) . .
C18 C13 P1 120.82(15) . .
C13 C14 C15 120.43(19) . .
C13 C14 H14 119.8 . .
C15 C14 H14 119.8 . .
C16 C15 C14 119.4(2) . .
C16 C15 H15 120.3 . .
C14 C15 H15 120.3 . .
C17 C16 C15 120.6(2) . .
C17 C16 H16 119.7 . .
C15 C16 H16 119.7 . .
C16 C17 C18 120.2(2) . .
C16 C17 H17 119.9 . .
C18 C17 H17 119.9 . .
C17 C18 C13 119.70(19) . .
C17 C18 H18 120.1 . .
C13 C18 H18 120.1 . .
C24 C19 C20 119.24(18) . .
C24 C19 P2 119.90(15) . .
C20 C19 P2 120.86(15) . .
C21 C20 C19 120.39(18) . .
C21 C20 H20 119.8 . .
C19 C20 H20 119.8 . .
C20 C21 C22 119.7(2) . .
C20 C21 H21 120.1 . .
C22 C21 H21 120.1 . .
C23 C22 C21 120.23(19) . .
C23 C22 H22 119.9 . .
C21 C22 H22 119.9 . .
C22 C23 C24 120.11(19) . .
C22 C23 H23 119.9 . .
C24 C23 H23 119.9 . .
C23 C24 C19 120.28(19) . .
C23 C24 H24 119.9 . .
C19 C24 H24 119.9 . .
C30 C25 C26 119.47(17) . .
C30 C25 P2 119.36(15) . .
C26 C25 P2 121.17(15) . .
C27 C26 C25 120.06(19) . .
C27 C26 H26 120.0 . .
C25 C26 H26 120.0 . .
C26 C27 C28 120.14(19) . .
C26 C27 H27 119.9 . .
C28 C27 H27 119.9 . .
C27 C28 C29 120.10(19) . .
C27 C28 H28 119.9 . .
C29 C28 H28 119.9 . .
C28 C29 C30 120.1(2) . .
C28 C29 H29 119.9 . .
C30 C29 H29 119.9 . .
C25 C30 C29 120.13(19) . .
C25 C30 H30 119.9 . .
C29 C30 H30 119.9 . .
C36 C31 C32 119.79(18) . .
C36 C31 P2 121.91(15) . .
C32 C31 P2 118.27(15) . .
C33 C32 C31 119.94(19) . .
C33 C32 H32 120.0 . .
C31 C32 H32 120.0 . .
C32 C33 C34 119.9(2) . .
C32 C33 H33 120.0 . .
C34 C33 H33 120.0 . .
C35 C34 C33 120.7(2) . .
C35 C34 H34 119.7 . .
C33 C34 H34 119.7 . .
C34 C35 C36 120.0(2) . .
C34 C35 H35 120.0 . .
C36 C35 H35 120.0 . .
C35 C36 C31 119.67(19) . .
C35 C36 H36 120.2 . .
C31 C36 H36 120.2 . .
C37 O1 H100 110(3) . .
O1 C37 H37A 109.5 . .
O1 C37 H37B 109.5 . .
H37A C37 H37B 109.5 . .
O1 C37 H37C 109.5 . .
H37A C37 H37C 109.5 . .
H37B C37 H37C 109.5 . .
C38 O2 H200 110(2) . .
O2 C38 H38A 109.5 . .
O2 C38 H38B 109.5 . .
H38A C38 H38B 109.5 . .
O2 C38 H38C 109.5 . .
H38A C38 H38C 109.5 . .
H38B C38 H38C 109.5 . .
C39 O3 H300 97(3) . .
O3 C39 H39A 109.5 . .
O3 C39 H39B 109.5 . .
H39A C39 H39B 109.5 . .
O3 C39 H39C 109.5 . .
H39A C39 H39C 109.5 . .
H39B C39 H39C 109.5 . .

loop_
_geom_bond_atom_site_label_1
_geom_bond_atom_site_label_2
_geom_bond_distance
_geom_bond_site_symmetry_2
Si1 F1 1.6746(16) 3_755
Si1 F1 1.6746(16) .
Si1 F2 1.6918(17) 3_755
Si1 F2 1.6918(17) .
Si1 F3 1.7005(14) .
Si1 F3 1.7005(14) 3_755
P1 N1 1.5829(16) .
P1 C7 1.791(2) .
P1 C13 1.803(2) .
P1 C1 1.8041(19) .
P2 N1 1.5882(17) .
P2 C25 1.7938(19) .
P2 C19 1.796(2) .
P2 C31 1.801(2) .
C1 C2 1.396(3) .
C1 C6 1.399(3) .
C2 C3 1.391(3) .
C2 H2 0.9500 .
C3 C4 1.390(3) .
C3 H3 0.9500 .
C4 C5 1.386(3) .
C4 H4 0.9500 .
C5 C6 1.385(3) .
C5 H5 0.9500 .
C6 H6 0.9500 .
C7 C12 1.391(3) .
C7 C8 1.404(3) .
C8 C9 1.388(3) .
C8 H8 0.9500 .
C9 C10 1.381(3) .
C9 H9 0.9500 .
C10 C11 1.394(4) .
C10 H10 0.9500 .
C11 C12 1.385(3) .
C11 H11 0.9500 .
C12 H12 0.9500 .
C13 C14 1.393(3) .
C13 C18 1.401(3) .
C14 C15 1.394(3) .
C14 H14 0.9500 .
C15 C16 1.390(3) .
C15 H15 0.9500 .
C16 C17 1.383(3) .
C16 H16 0.9500 .
C17 C18 1.391(3) .
C17 H17 0.9500 .
C18 H18 0.9500 .
C19 C24 1.395(3) .
C19 C20 1.397(3) .
C20 C21 1.391(3) .
C20 H20 0.9500 .
C21 C22 1.392(3) .
C21 H21 0.9500 .
C22 C23 1.384(3) .
C22 H22 0.9500 .
C23 C24 1.391(3) .
C23 H23 0.9500 .
C24 H24 0.9500 .
C25 C30 1.388(3) .
C25 C26 1.404(3) .
C26 C27 1.383(3) .
C26 H26 0.9500 .
C27 C28 1.386(3) .
C27 H27 0.9500 .
C28 C29 1.388(3) .
C28 H28 0.9500 .
C29 C30 1.389(3) .
C29 H29 0.9500 .
C30 H30 0.9500 .
C31 C36 1.398(3) .
C31 C32 1.401(3) .
C32 C33 1.386(3) .
C32 H32 0.9500 .
C33 C34 1.386(3) .
C33 H33 0.9500 .
C34 C35 1.384(3) .
C34 H34 0.9500 .
C35 C36 1.392(3) .
C35 H35 0.9500 .
C36 H36 0.9500 .
O1 C37 1.410(4) .
O1 H100 0.879(18) .
C37 H37A 0.9800 .
C37 H37B 0.9800 .
C37 H37C 0.9800 .
O2 C38 1.404(3) .
O2 H200 0.851(17) .
C38 H38A 0.9800 .
C38 H38B 0.9800 .
C38 H38C 0.9800 .
O3 C39 1.302(6) .
O3 H300 0.854(19) .
C39 H39A 0.9800 .
C39 H39B 0.9800 .
C39 H39C 0.9800 .

loop_
_geom_torsion_atom_site_label_1
_geom_torsion_atom_site_label_2
_geom_torsion_atom_site_label_3
_geom_torsion_atom_site_label_4
_geom_torsion
C7 P1 N1 P2 6.2(2)
C13 P1 N1 P2 -115.18(17)
C1 P1 N1 P2 127.96(16)
C25 P2 N1 P1 146.51(16)
C19 P2 N1 P1 -94.10(18)
C31 P2 N1 P1 28.0(2)
N1 P1 C1 C2 14.27(19)
C7 P1 C1 C2 139.27(16)
C13 P1 C1 C2 -104.25(17)
N1 P1 C1 C6 -168.49(16)
C7 P1 C1 C6 -43.49(19)
C13 P1 C1 C6 72.99(18)
C6 C1 C2 C3 -0.3(3)
P1 C1 C2 C3 177.01(16)
C1 C2 C3 C4 -0.2(3)
C2 C3 C4 C5 0.2(3)
C3 C4 C5 C6 0.3(3)
C4 C5 C6 C1 -0.7(3)
C2 C1 C6 C5 0.7(3)
P1 C1 C6 C5 -176.53(16)
N1 P1 C7 C12 85.27(19)
C13 P1 C7 C12 -152.51(17)
C1 P1 C7 C12 -36.8(2)
N1 P1 C7 C8 -85.60(18)
C13 P1 C7 C8 36.61(19)
C1 P1 C7 C8 152.34(16)
C12 C7 C8 C9 0.1(3)
P1 C7 C8 C9 170.99(16)
C7 C8 C9 C10 -0.2(3)
C8 C9 C10 C11 0.5(4)
C9 C10 C11 C12 -0.7(4)
C10 C11 C12 C7 0.6(4)
C8 C7 C12 C11 -0.3(3)
P1 C7 C12 C11 -171.1(2)
N1 P1 C13 C14 -1.26(18)
C7 P1 C13 C14 -126.20(16)
C1 P1 C13 C14 117.01(16)
N1 P1 C13 C18 -177.34(16)
C7 P1 C13 C18 57.72(18)
C1 P1 C13 C18 -59.07(18)
C18 C13 C14 C15 0.1(3)
P1 C13 C14 C15 -176.06(16)
C13 C14 C15 C16 0.2(3)
C14 C15 C16 C17 -0.2(3)
C15 C16 C17 C18 0.0(3)
C16 C17 C18 C13 0.2(3)
C14 C13 C18 C17 -0.3(3)
P1 C13 C18 C17 175.79(16)
N1 P2 C19 C24 18.28(19)
C25 P2 C19 C24 136.93(16)
C31 P2 C19 C24 -108.88(17)
N1 P2 C19 C20 -162.86(16)
C25 P2 C19 C20 -44.21(19)
C31 P2 C19 C20 69.99(18)
C24 C19 C20 C21 1.1(3)
P2 C19 C20 C21 -177.80(16)
C19 C20 C21 C22 -0.4(3)
C20 C21 C22 C23 -0.4(3)
C21 C22 C23 C24 0.7(3)
C22 C23 C24 C19 0.0(3)
C20 C19 C24 C23 -0.8(3)
P2 C19 C24 C23 178.06(16)
N1 P2 C25 C30 23.69(19)
C19 P2 C25 C30 -97.22(17)
C31 P2 C25 C30 148.19(16)
N1 P2 C25 C26 -156.80(16)
C19 P2 C25 C26 82.29(17)
C31 P2 C25 C26 -32.30(18)
C30 C25 C26 C27 0.1(3)
P2 C25 C26 C27 -179.38(15)
C25 C26 C27 C28 -0.2(3)
C26 C27 C28 C29 0.1(3)
C27 C28 C29 C30 0.1(3)
C26 C25 C30 C29 0.0(3)
P2 C25 C30 C29 179.53(17)
C28 C29 C30 C25 -0.1(3)
N1 P2 C31 C36 -106.30(17)
C25 P2 C31 C36 134.32(17)
C19 P2 C31 C36 18.22(19)
N1 P2 C31 C32 71.76(17)
C25 P2 C31 C32 -47.62(17)
C19 P2 C31 C32 -163.72(15)
C36 C31 C32 C33 0.0(3)
P2 C31 C32 C33 -178.11(16)
C31 C32 C33 C34 0.7(3)
C32 C33 C34 C35 -0.9(3)
C33 C34 C35 C36 0.5(3)
C34 C35 C36 C31 0.2(3)
C32 C31 C36 C35 -0.4(3)
P2 C31 C36 C35 177.60(16)
